data_7127752
loop_
_publ_author_name
'Xiao, Tangxin'
'Zhong, Weiwei'
'Yang, Weiwei'
'Qi, Lijie'
'Gao, Yan'
'Sue, Andrew C.-H.'
'Li, Zheng-Yi'
'Sun, Xiao-Qiang'
'Lin, Chen'
'Wang, Leyong'

_publ_section_title
;
 Reversible hydrogen-bonded polymerization regulated by allosteric metal
 templation.
;
_journal_issue 92
_journal_name_full 'Chemical communications (Cambridge, England)'
_journal_page_first 14385
_journal_page_last 14388
_journal_paper_doi 10.1039/d0cc06381a
_journal_volume 56
_journal_year 2020
_chemical_formula_moiety 'C64 H92 F12 K2 N16 O16 P2'
_chemical_formula_sum 'C64 H92 F12 K2 N16 O16 P2'
_chemical_formula_weight 1709.67
_space_group_crystal_system monoclinic
_space_group_IT_number 14
_space_group_name_Hall '-P 2yn'
_space_group_name_H-M_alt 'P 1 21/n 1'
_atom_sites_solution_hydrogens geom
_atom_sites_solution_primary dual
_audit_creation_date 2019-10-26
_audit_creation_method
;
Olex2 1.2
(compiled 2018.05.29 svn.r3508 for OlexSys, GUI svn.r5506)
;
_audit_update_record
;
2019-11-01 deposited with the CCDC.	2020-10-27 downloaded from the CCDC.
;
_cell_angle_alpha 90
_cell_angle_beta 92.689(2)
_cell_angle_gamma 90
_cell_formula_units_Z 4
_cell_length_a 14.5377(3)
_cell_length_b 16.9875(3)
_cell_length_c 31.4097(5)
_cell_measurement_reflns_used 33484
_cell_measurement_temperature 159.99(10)
_cell_measurement_theta_max 30.2240
_cell_measurement_theta_min 2.2680
_cell_volume 7748.4(2)
_computing_cell_refinement 'CrysAlisPro 1.171.39.43d (Rigaku OD, 2018)'
_computing_data_collection 'CrysAlisPro 1.171.39.43d (Rigaku OD, 2018)'
_computing_data_reduction 'CrysAlisPro 1.171.39.43d (Rigaku OD, 2018)'
_computing_molecular_graphics 'Olex2 (Dolomanov et al., 2009)'
_computing_publication_material 'Olex2 (Dolomanov et al., 2009)'
_computing_structure_refinement 'ShelXL (Sheldrick, 2015)'
_computing_structure_solution 'ShelXT (Sheldrick, 2015)'
_diffrn_ambient_environment N~2~
_diffrn_ambient_temperature 159.99(10)
_diffrn_detector 'CCD plate'
_diffrn_detector_type HyPix
_diffrn_measured_fraction_theta_full 0.999
_diffrn_measured_fraction_theta_max 0.827
_diffrn_measurement_details
;
List of Runs (angles in degrees, time in seconds):

  # Type    Start    End  Width  t~exp~   \w     \q     \k     \f   Frames
#--------------------------------------------------------------------------
  1  \w    -48.00  61.00   0.50   11.01    --  -13.65  78.00 -73.00  218
  2  \w     39.00  97.00   0.50   11.01    --   12.17 178.00 120.00  116
  3  \w    -63.00  29.00   0.50   11.01    --   12.17 -57.00 -30.00  184
  4  \w    -22.00   9.00   0.50   11.01    --  -13.65 -99.00  30.00   62
  5  \w     36.00  98.00   0.50   11.01    --   12.17-178.00 150.00  124
  6  \w    -88.00  21.00   0.50   11.01    --  -13.65 -78.00 162.00  218
;
_diffrn_measurement_device 'four-circle diffractometer'
_diffrn_measurement_device_type 'XtaLAB Synergy, Single source at offset/far, HyPix'
_diffrn_measurement_method '\w scans'
_diffrn_orient_matrix_type 'CrysAlisPro convention (1999,Acta A55,543-557)'
_diffrn_orient_matrix_UB_11 -0.0193747000
_diffrn_orient_matrix_UB_12 -0.0252477000
_diffrn_orient_matrix_UB_13 0.0151691000
_diffrn_orient_matrix_UB_21 -0.0174429000
_diffrn_orient_matrix_UB_22 -0.0247346000
_diffrn_orient_matrix_UB_23 -0.0167076000
_diffrn_orient_matrix_UB_31 0.0413012000
_diffrn_orient_matrix_UB_32 -0.0222430000
_diffrn_orient_matrix_UB_33 0.0013566000
_diffrn_radiation_monochromator mirror
_diffrn_radiation_probe x-ray
_diffrn_radiation_type MoK\a
_diffrn_radiation_wavelength 0.71073
_diffrn_reflns_av_R_equivalents 0.0292
_diffrn_reflns_av_unetI/netI 0.0285
_diffrn_reflns_Laue_measured_fraction_full 0.999
_diffrn_reflns_Laue_measured_fraction_max 0.827
_diffrn_reflns_limit_h_max 17
_diffrn_reflns_limit_h_min -18
_diffrn_reflns_limit_k_max 22
_diffrn_reflns_limit_k_min -22
_diffrn_reflns_limit_l_max 39
_diffrn_reflns_limit_l_min -32
_diffrn_reflns_number 89268
_diffrn_reflns_point_group_measured_fraction_full 0.999
_diffrn_reflns_point_group_measured_fraction_max 0.827
_diffrn_reflns_theta_full 25.242
_diffrn_reflns_theta_max 30.169
_diffrn_reflns_theta_min 1.845
_diffrn_source 'micro-focus sealed X-ray tube'
_diffrn_source_type 'PhotonJet (Mo) X-ray Source'
_exptl_absorpt_coefficient_mu 0.267
_exptl_absorpt_correction_T_max 1.00000
_exptl_absorpt_correction_T_min 0.75947
_exptl_absorpt_correction_type multi-scan
_exptl_absorpt_process_details
;
CrysAlisPro 1.171.39.43d (Rigaku Oxford Diffraction, 2018)
Empirical absorption correction using spherical harmonics,
 implemented in SCALE3 ABSPACK scaling algorithm.
;
_exptl_crystal_colour 'light colourless'
_exptl_crystal_density_diffrn 1.466
_exptl_crystal_description block
_exptl_crystal_F_000 3568
_exptl_crystal_size_max 0.25
_exptl_crystal_size_mid 0.2
_exptl_crystal_size_min 0.2
_refine_diff_density_max 0.692
_refine_diff_density_min -0.532
_refine_diff_density_rms 0.056
_refine_ls_extinction_method none
_refine_ls_goodness_of_fit_ref 1.071
_refine_ls_hydrogen_treatment constr
_refine_ls_matrix_type full
_refine_ls_number_parameters 1138
_refine_ls_number_reflns 18989
_refine_ls_number_restraints 121
_refine_ls_restrained_S_all 1.089
_refine_ls_R_factor_all 0.0799
_refine_ls_R_factor_gt 0.0523
_refine_ls_shift/su_max 0.001
_refine_ls_shift/su_mean 0.000
_refine_ls_structure_factor_coef Fsqd
_refine_ls_weighting_details 'w=1/[\s^2^(Fo^2^)+(0.0819P)^2^+2.6556P] where P=(Fo^2^+2Fc^2^)/3'
_refine_ls_weighting_scheme calc
_refine_ls_wR_factor_gt 0.1491
_refine_ls_wR_factor_ref 0.1666
_reflns_Friedel_coverage 0.000
_reflns_number_gt 12945
_reflns_number_total 18989
_reflns_threshold_expression 'I > 2\s(I)'
_cod_data_source_file d0cc06381a2.cif
_cod_data_source_block yww-czu-1a
_cod_database_code 7127752
_shelx_shelxl_version_number 2018/3
_shelx_space_group_comment
;
The symmetry employed for this shelxl refinement is uniquely defined
by the following loop, which should always be used as a source of
symmetry information in preference to the above space-group names.
They are only intended as comments.
;
_shelx_estimated_absorpt_t_max 0.949
_shelx_estimated_absorpt_t_min 0.936
_reflns_odcompleteness_completeness 99.91
_reflns_odcompleteness_iscentric 1
_reflns_odcompleteness_theta 26.32
_olex2_refinement_description
;
1. Fixed Uiso
 At 1.2 times of:
  All C(H) groups, All C(H,H) groups, All C(H,H,H,H) groups, All N(H) groups
 At 1.5 times of:
  All C(H,H,H) groups
2. Restrained distances
 O1-C43 \\sim O1-C43A
 with sigma of 0.02
 C42-C43 \\sim C42-C43A
 with sigma of 0.02
 C62-C63 \\sim C62-C63A
 with sigma of 0.02
 C63-C64 \\sim C63A-C64A
 with sigma of 0.02
 C62-C64 \\sim C62-C64A
 with sigma of 0.04
 C27-C28 \\sim C27-C28A
 with sigma of 0.02
 C28-C30 \\sim C28A-C30A
 with sigma of 0.04
 C37-C38 \\sim C37-C38A
 with sigma of 0.02
 C39-C38 \\sim C39A-C38A
 with sigma of 0.02
 C39-C40 \\sim C39A-C40A
 with sigma of 0.02
 C37-C39 \\sim C37-C39A
 with sigma of 0.04
 C38-C40 \\sim C38A-C40A
 with sigma of 0.04
 O15-C11 \\sim O15-C11A
 with sigma of 0.02
 C10-C11 \\sim C10-C11A
 with sigma of 0.02
 C5-C6 \\sim C5-C6A
 with sigma of 0.02
 C6-C7 \\sim C6A-C7A
 with sigma of 0.02
 C5-C7 \\sim C5-C7A
 with sigma of 0.04
 C28-C29 \\sim C28A-C29A
 with sigma of 0.02
 C29-C30 \\sim C29A-C30A
 with sigma of 0.02
 C27-C29 \\sim C27-C29A
 with sigma of 0.04
 C3-C5 \\sim C5-C6A \\sim C6A-C7A \\sim C7A-C8A
 with sigma of 0.01
 C8-C7 \\sim C8A-C7A
 with sigma of 0.02
 C6-C8 \\sim C6A-C8A
 with sigma of 0.04
 C35-C37 \\sim C37-C38A \\sim C38A-C39A
 with sigma of 0.01
3. Rigid body (RIGU) restrains
 C37, C38A, C38, C39A, C39, C40, C40A
 with sigma for 1-2 distances of 0.0001 and sigma for 1-3 distances of 0.0001
 C27, C28, C28A, C29A, C30A, C30, C29
 with sigma for 1-2 distances of 0.0001 and sigma for 1-3 distances of 0.0001
 C5, C6, C6A, C7, C7A, C8A, C8
 with sigma for 1-2 distances of 0.0001 and sigma for 1-3 distances of 0.0001
4. Others
 Sof(H42C)=Sof(H42D)=Sof(C43A)=Sof(H43C)=Sof(H43D)=1-FVAR(1)
 Sof(H42A)=Sof(H42B)=Sof(C43)=Sof(H43A)=Sof(H43B)=FVAR(1)
 Sof(H62C)=Sof(H62D)=Sof(C63A)=Sof(H63C)=Sof(H63D)=Sof(C64A)=Sof(H64D)=
 Sof(H64E)=Sof(H64F)=1-FVAR(2)
 Sof(H62A)=Sof(H62B)=Sof(C63)=Sof(H63A)=Sof(H63B)=Sof(C64)=Sof(H64A)=Sof(H64B)=
 Sof(H64C)=FVAR(2)
 Sof(H27C)=Sof(H27D)=Sof(C28A)=Sof(H28C)=Sof(H28D)=Sof(C29A)=Sof(H29C)=
 Sof(H29D)=Sof(C30A)=Sof(H30D)=Sof(H30E)=Sof(H30F)=1-FVAR(3)
 Sof(H27A)=Sof(H27B)=Sof(C28)=Sof(H28A)=Sof(H28B)=Sof(C29)=Sof(H29A)=Sof(H29B)=
 Sof(C30)=Sof(H30A)=Sof(H30B)=Sof(H30C)=FVAR(3)
 Sof(H37C)=Sof(H37D)=Sof(C38A)=Sof(H38C)=Sof(H38D)=Sof(C39A)=Sof(H39C)=
 Sof(H39D)=Sof(C40A)=Sof(H40D)=Sof(H40E)=Sof(H40F)=1-FVAR(4)
 Sof(H37A)=Sof(H37B)=Sof(C39)=Sof(H39A)=Sof(H39B)=Sof(C38)=Sof(H38A)=Sof(H38B)=
 Sof(C40)=Sof(H40A)=Sof(H40B)=Sof(H40C)=FVAR(4)
 Sof(H10C)=Sof(H10D)=Sof(C11A)=Sof(H11C)=Sof(H11D)=1-FVAR(5)
 Sof(H10A)=Sof(H10B)=Sof(C11)=Sof(H11A)=Sof(H11B)=FVAR(5)
 Sof(H5BC)=Sof(H5BD)=Sof(C6A)=Sof(H6AA)=Sof(H6AB)=Sof(C7A)=Sof(H7AA)=Sof(H7AB)=
 Sof(C8A)=Sof(H8AA)=Sof(H8AB)=Sof(H8AC)=1-FVAR(6)
 Sof(H5AA)=Sof(H5AB)=Sof(C6)=Sof(H6A)=Sof(H6B)=Sof(C8)=Sof(H8A)=Sof(H8B)=
 Sof(H8C)=Sof(C7)=Sof(H7A)=Sof(H7B)=FVAR(6)
5.a Secondary CH2 refined with riding coordinates:
 C22(H22A,H22B), C21(H21A,H21B), C54(H54A,H54B), C53(H53A,H53B), C20(H20A,
 H20B), C42(H42A,H42B), C42(H42C,H42D), C10(H10A,H10B), C10(H10C,H10D),
 C52(H52A,H52B), C61(H61A,H61B), C23(H23A,H23B), C27(H27A,H27B), C27(H27C,H27D),
  C55(H55A,H55B), C45(H45A,H45B), C13(H13A,H13B), C12(H12A,H12B), C44(H44A,
 H44B), C62(H62A,H62B), C62(H62C,H62D), C11(H11A,H11B), C28(H28A,H28B),
 C37(H37A,H37B), C37(H37C,H37D), C5(H5AA,H5AB), C5(H5BC,H5BD), C29(H29A,H29B),
 C63(H63A,H63B), C39(H39A,H39B), C38(H38A,H38B), C43(H43A,H43B), C6(H6A,H6B),
 C7(H7A,H7B), C43A(H43C,H43D), C63A(H63C,H63D), C28A(H28C,H28D), C29A(H29C,
 H29D), C38A(H38C,H38D), C39A(H39C,H39D), C11A(H11C,H11D), C6A(H6AA,H6AB),
 C7A(H7AA,H7AB)
5.b Aromatic/amide H refined with riding coordinates:
 N3(H3), N6(H6), N14(H14), N7(H7), N10(H10), N1(H1), N0AA(H0AA), N9(H9),
 N13(H13), N5(H5), N11(H11), N4(H4), C59(H59), C31(H31), C18(H18), C34(H34),
 C50(H50), C15(H15), C47(H47), C2(H2), C16(H16), C49(H49), C17(H17), C48(H48)
5.c Idealised Me refined with riding coordinates:
 C8(H8A,H8B,H8C), C8A(H8AA,H8AB,H8AC)
5.d Idealised Me refined as rotating group:
 C30(H30A,H30B,H30C), C64(H64A,H64B,H64C), C40(H40A,H40B,H40C), C64A(H64D,H64E,
 H64F), C30A(H30D,H30E,H30F), C40A(H40D,H40E,H40F)
;
_olex2_submission_special_instructions 'No special instructions were received'
_oxdiff_exptl_absorpt_empirical_details
;
Empirical correction (ABSPACK) includes:
- Absorption correction using spherical harmonics
- Frame scaling
;
_oxdiff_exptl_absorpt_empirical_full_max 1.338
_oxdiff_exptl_absorpt_empirical_full_min 0.738

loop_
_space_group_symop_operation_xyz
'x, y, z'
'-x+1/2, y+1/2, -z+1/2'
'-x, -y, -z'
'x-1/2, -y-1/2, z-1/2'

loop_
_atom_site_label
_atom_site_type_symbol
_atom_site_fract_x
_atom_site_fract_y
_atom_site_fract_z
_atom_site_U_iso_or_equiv
_atom_site_adp_type
_atom_site_occupancy
_atom_site_site_symmetry_order
_atom_site_calc_flag
_atom_site_refinement_flags_posn
_atom_site_refinement_flags_adp
_atom_site_refinement_flags_occupancy
_atom_site_disorder_assembly
_atom_site_disorder_group
K2 K 0.22304(3) 0.60906(2) 0.67831(2) 0.03372(11) Uani 1 1 d . . . . .
K1 K 0.27911(3) 0.61652(2) 0.32167(2) 0.03520(11) Uani 1 1 d . . . . .
P1 P 0.35357(4) 0.58712(3) 0.21339(2) 0.03962(14) Uani 1 1 d . . . . .
P2 P 0.14743(4) 0.57039(3) 0.78587(2) 0.03941(14) Uani 1 1 d . . . . .
O12 O 0.32904(9) 0.47198(7) 0.68665(4) 0.0318(3) Uani 1 1 d . . . . .
O4 O 0.16829(10) 0.48130(8) 0.31152(4) 0.0355(3) Uani 1 1 d . . . . .
F6 F 0.27026(9) 0.63260(8) 0.23403(4) 0.0557(4) Uani 1 1 d . . . . .
F9 F 0.23347(10) 0.61478(8) 0.76706(4) 0.0575(4) Uani 1 1 d . . . . .
O5 O 0.42523(10) 0.56204(8) 0.38475(4) 0.0390(3) Uani 1 1 d . . . . .
O14 O 0.33138(11) 0.74871(8) 0.69613(4) 0.0412(3) Uani 1 1 d . . . . .
O13 O 0.41708(10) 0.61647(8) 0.70385(4) 0.0363(3) Uani 1 1 d . . . . .
O3 O 0.08743(10) 0.63139(8) 0.29916(4) 0.0383(3) Uani 1 1 d . . . . .
O11 O 0.29490(11) 0.61673(8) 0.60118(4) 0.0387(3) Uani 1 1 d . . . . .
O10 O 0.07820(10) 0.55342(8) 0.61455(4) 0.0386(3) Uani 1 1 d . . . . .
O2 O 0.17876(11) 0.76160(8) 0.30635(5) 0.0416(3) Uani 1 1 d . . . . .
O16 O 0.21005(11) 0.61500(8) 0.39861(4) 0.0419(3) Uani 1 1 d . . . . .
O9 O 0.35779(12) 0.35539(8) 0.54414(4) 0.0448(4) Uani 1 1 d . . . . .
O7 O 0.12596(12) 0.35497(8) 0.45030(5) 0.0475(4) Uani 1 1 d . . . . .
F3 F 0.43727(11) 0.54063(10) 0.19470(5) 0.0691(4) Uani 1 1 d . . . . .
N8 N 0.10044(11) 0.52031(9) 0.54556(5) 0.0300(3) Uani 1 1 d . . . . .
O6 O 0.44782(13) 0.81863(8) 0.45502(5) 0.0514(4) Uani 1 1 d . . . . .
F11 F 0.14203(12) 0.63372(10) 0.82182(5) 0.0757(5) Uani 1 1 d . . . . .
F8 F 0.15437(11) 0.50591(10) 0.74872(5) 0.0741(5) Uani 1 1 d . . . . .
N2 N 0.40019(11) 0.52532(9) 0.45293(5) 0.0304(3) Uani 1 1 d . . . . .
N3 N 0.36538(11) 0.48345(9) 0.52022(5) 0.0316(3) Uani 1 1 d . . . . .
H3 H 0.360408 0.532171 0.527188 0.038 Uiso 1 1 calc R . . . .
O8 O 0.08170(13) 0.81548(9) 0.55021(5) 0.0539(4) Uani 1 1 d . . . . .
N15 N 0.16290(11) 0.64971(9) 0.46363(5) 0.0311(3) Uani 1 1 d . . . . .
N12 N 0.34914(11) 0.65252(9) 0.53754(5) 0.0305(3) Uani 1 1 d . . . . .
F10 F 0.06069(11) 0.52512(11) 0.80263(5) 0.0746(5) Uani 1 1 d . . . . .
N6 N 0.13208(11) 0.48122(9) 0.47731(5) 0.0327(3) Uani 1 1 d . . . . .
H6 H 0.141899 0.529879 0.471485 0.039 Uiso 1 1 calc R . . . .
O15 O 0.13937(12) 0.75783(9) 0.68041(5) 0.0535(4) Uani 1 1 d D . . . .
O1 O 0.36716(12) 0.76750(9) 0.32809(6) 0.0572(5) Uani 1 1 d D . . . .
N14 N 0.11236(12) 0.68923(9) 0.52867(5) 0.0348(4) Uani 1 1 d . . . . .
H14 H 0.107856 0.640241 0.535150 0.042 Uiso 1 1 calc R . . . .
N7 N 0.09130(12) 0.38691(9) 0.52678(5) 0.0342(4) Uani 1 1 d . . . . .
H7 H 0.097721 0.351925 0.507357 0.041 Uiso 1 1 calc R . . . .
N10 N 0.40622(12) 0.69295(9) 0.47394(5) 0.0349(4) Uani 1 1 d . . . . .
H10 H 0.407397 0.644200 0.466606 0.042 Uiso 1 1 calc R . . . .
N1 N 0.39978(12) 0.39052(9) 0.46883(5) 0.0336(4) Uani 1 1 d . . . . .
H1 H 0.391189 0.354573 0.487506 0.040 Uiso 1 1 calc R . . . .
F7 F 0.08064(12) 0.61910(10) 0.75490(6) 0.0809(5) Uani 1 1 d . . . . .
N0AA N 0.32136(12) 0.45515(9) 0.58811(5) 0.0350(4) Uani 1 1 d . . . . .
H0AA H 0.317591 0.505186 0.591815 0.042 Uiso 1 1 calc R . . . .
N9 N 0.45774(13) 0.71895(10) 0.40759(5) 0.0382(4) Uani 1 1 d . . . . .
H9 H 0.445435 0.670420 0.402000 0.046 Uiso 1 1 calc R . . . .
F1 F 0.36108(13) 0.65299(12) 0.17955(6) 0.0965(7) Uani 1 1 d . . . . .
N13 N 0.06152(12) 0.71396(10) 0.59536(5) 0.0385(4) Uani 1 1 d . . . . .
H13 H 0.071731 0.664977 0.600620 0.046 Uiso 1 1 calc R . . . .
N5 N 0.17284(12) 0.45487(10) 0.40879(5) 0.0381(4) Uani 1 1 d . . . . .
H5 H 0.181600 0.504679 0.406232 0.046 Uiso 1 1 calc R . . . .
F4 F 0.34270(12) 0.51846(10) 0.24777(6) 0.0880(6) Uani 1 1 d . . . . .
F12 F 0.21533(13) 0.51867(11) 0.81499(6) 0.0879(6) Uani 1 1 d . . . . .
N11 N 0.36647(14) 0.78774(9) 0.52351(5) 0.0420(4) Uani 1 1 d . . . . .
H11 H 0.384017 0.823313 0.506171 0.050 Uiso 1 1 calc R . . . .
F5 F 0.42285(12) 0.62851(12) 0.24580(7) 0.0965(7) Uani 1 1 d . . . . .
N4 N 0.16064(13) 0.78418(10) 0.48117(5) 0.0423(4) Uani 1 1 d . . . . .
H4 H 0.146469 0.819691 0.499239 0.051 Uiso 1 1 calc R . . . .
C25 C 0.38936(13) 0.46663(10) 0.47951(6) 0.0291(4) Uani 1 1 d . . . . .
F2 F 0.28189(14) 0.54151(14) 0.18331(7) 0.1049(7) Uani 1 1 d . . . . .
C57 C 0.10692(13) 0.46298(11) 0.51777(6) 0.0295(4) Uani 1 1 d . . . . .
C01F C 0.14609(13) 0.70741(11) 0.49011(6) 0.0324(4) Uani 1 1 d . . . . .
C22 C 0.35969(14) 0.40793(11) 0.66204(6) 0.0330(4) Uani 1 1 d . . . . .
H22A H 0.357418 0.359598 0.678400 0.040 Uiso 1 1 calc R . . . .
H22B H 0.422837 0.416637 0.654505 0.040 Uiso 1 1 calc R . . . .
C21 C 0.38753(14) 0.48607(11) 0.72381(6) 0.0327(4) Uani 1 1 d . . . . .
H21A H 0.415189 0.436801 0.733365 0.039 Uiso 1 1 calc R . . . .
H21B H 0.350789 0.505935 0.746459 0.039 Uiso 1 1 calc R . . . .
C24 C 0.34838(14) 0.42646(11) 0.55133(6) 0.0331(4) Uani 1 1 d . . . . .
C32 C 0.42050(13) 0.50808(11) 0.41148(6) 0.0312(4) Uani 1 1 d . . . . .
C60 C 0.07816(13) 0.50126(11) 0.58668(6) 0.0315(4) Uani 1 1 d . . . . .
C33 C 0.31598(13) 0.67111(11) 0.57683(6) 0.0325(4) Uani 1 1 d . . . . .
C36 C 0.37301(14) 0.71062(10) 0.51270(6) 0.0324(4) Uani 1 1 d . . . . .
C54 C 0.13158(15) 0.41631(12) 0.33399(6) 0.0388(5) Uani 1 1 d . . . . .
H54A H 0.130285 0.369790 0.316059 0.047 Uiso 1 1 calc R . . . .
H54B H 0.069082 0.427878 0.341549 0.047 Uiso 1 1 calc R . . . .
C1 C 0.19640(14) 0.66869(12) 0.42458(6) 0.0347(4) Uani 1 1 d . . . . .
C53 C 0.11065(15) 0.50207(12) 0.27507(6) 0.0375(4) Uani 1 1 d . . . . .
H53A H 0.080534 0.455125 0.263682 0.045 Uiso 1 1 calc R . . . .
H53B H 0.148421 0.523464 0.253194 0.045 Uiso 1 1 calc R . . . .
C46 C 0.08486(16) 0.76827(12) 0.30818(6) 0.0406(5) Uani 1 1 d . . . . .
C26 C 0.42385(14) 0.36919(11) 0.42870(6) 0.0340(4) Uani 1 1 d . . . . .
C58 C 0.06531(13) 0.36398(11) 0.56637(6) 0.0335(4) Uani 1 1 d . . . . .
C20 C 0.46181(14) 0.54386(11) 0.71535(6) 0.0339(4) Uani 1 1 d . . . . .
H20A H 0.501960 0.550910 0.740601 0.041 Uiso 1 1 calc R . . . .
H20B H 0.498461 0.525457 0.692319 0.041 Uiso 1 1 calc R . . . .
C56 C 0.14278(14) 0.42562(11) 0.44489(6) 0.0348(4) Uani 1 1 d . . . . .
C19 C 0.47204(15) 0.68107(11) 0.69981(6) 0.0354(4) Uani 1 1 d . . . . .
C59 C 0.05678(14) 0.42021(11) 0.59608(6) 0.0352(4) Uani 1 1 d . . . . .
H59 H 0.036974 0.406830 0.622861 0.042 Uiso 1 1 calc R . . . .
C14 C 0.42565(16) 0.75282(12) 0.69480(6) 0.0392(5) Uani 1 1 d . . . . .
C51 C 0.03536(15) 0.69786(12) 0.30400(6) 0.0382(5) Uani 1 1 d . . . . .
C31 C 0.43589(14) 0.42702(11) 0.40019(6) 0.0362(4) Uani 1 1 d . . . . .
H31 H 0.454260 0.414611 0.373033 0.043 Uiso 1 1 calc R . . . .
C41 C 0.43859(15) 0.74845(11) 0.44519(6) 0.0374(4) Uani 1 1 d . . . . .
C42 C 0.49951(15) 0.76793(13) 0.37553(7) 0.0412(5) Uani 1 1 d D . . . .
H42A H 0.532451 0.734616 0.356315 0.049 Uiso 0.416(5) 1 calc R . P A 1
H42B H 0.543658 0.803407 0.389481 0.049 Uiso 0.416(5) 1 calc R . P A 1
H42C H 0.565186 0.757704 0.375920 0.049 Uiso 0.584(5) 1 calc R . P A 2
H42D H 0.490834 0.822965 0.382526 0.049 Uiso 0.584(5) 1 calc R . P A 2
C9 C 0.08447(15) 0.74469(12) 0.55852(6) 0.0384(5) Uani 1 1 d . . . . .
C10 C 0.01896(15) 0.76331(13) 0.62692(7) 0.0421(5) Uani 1 1 d D . . . .
H10A H -0.016784 0.730127 0.645083 0.050 Uiso 0.804(6) 1 calc R . P B 1
H10B H -0.023237 0.799578 0.612286 0.050 Uiso 0.804(6) 1 calc R . P B 1
H10C H 0.031478 0.818119 0.620759 0.050 Uiso 0.196(6) 1 calc R . P B 2
H10D H -0.047237 0.755827 0.624680 0.050 Uiso 0.196(6) 1 calc R . P B 2
C52 C 0.03930(14) 0.56119(12) 0.28575(6) 0.0376(4) Uani 1 1 d . . . . .
H52A H -0.001145 0.571940 0.260990 0.045 Uiso 1 1 calc R . . . .
H52B H 0.002453 0.541607 0.308431 0.045 Uiso 1 1 calc R . . . .
C61 C 0.05388(15) 0.27748(11) 0.57291(7) 0.0408(5) Uani 1 1 d . . . . .
H61A H 0.016766 0.255870 0.549243 0.049 Uiso 1 1 calc R . . . .
H61B H 0.021313 0.268685 0.598744 0.049 Uiso 1 1 calc R . . . .
C18 C 0.56751(16) 0.67950(14) 0.70073(6) 0.0436(5) Uani 1 1 d . . . . .
H18 H 0.598762 0.632042 0.704423 0.052 Uiso 1 1 calc R . . . .
C23 C 0.29810(16) 0.40111(12) 0.62218(6) 0.0381(5) Uani 1 1 d . . . . .
H23A H 0.301302 0.347603 0.611579 0.046 Uiso 1 1 calc R . . . .
H23B H 0.235031 0.410856 0.629523 0.046 Uiso 1 1 calc R . . . .
C34 C 0.30664(15) 0.75276(12) 0.58836(6) 0.0394(5) Uani 1 1 d . . . . .
H34 H 0.282794 0.766088 0.614360 0.047 Uiso 1 1 calc R . . . .
C50 C -0.05994(16) 0.69912(15) 0.30428(7) 0.0468(5) Uani 1 1 d . . . . .
H50 H -0.093058 0.652426 0.301444 0.056 Uiso 1 1 calc R . . . .
C27 C 0.43352(16) 0.28277(12) 0.41988(7) 0.0429(4) Uani 1 1 d D U . . .
H27A H 0.470771 0.259624 0.443061 0.052 Uiso 0.797(5) 1 calc R . P C 1
H27B H 0.467162 0.276785 0.394130 0.052 Uiso 0.797(5) 1 calc R . P C 1
H27C H 0.481554 0.259512 0.438312 0.052 Uiso 0.203(5) 1 calc R . P C 2
H27D H 0.447588 0.273587 0.390409 0.052 Uiso 0.203(5) 1 calc R . P C 2
C15 C 0.47527(19) 0.82158(13) 0.68955(7) 0.0497(6) Uani 1 1 d . . . . .
H15 H 0.444629 0.869276 0.685620 0.060 Uiso 1 1 calc R . . . .
C55 C 0.19092(17) 0.40174(13) 0.37345(6) 0.0436(5) Uani 1 1 d . . . . .
H55A H 0.181647 0.347962 0.382705 0.052 Uiso 1 1 calc R . . . .
H55B H 0.254959 0.407037 0.366534 0.052 Uiso 1 1 calc R . . . .
C47 C 0.03829(19) 0.83841(13) 0.31333(7) 0.0503(6) Uani 1 1 d . . . . .
H47 H 0.070983 0.885253 0.316573 0.060 Uiso 1 1 calc R . . . .
C35 C 0.33228(17) 0.80968(12) 0.56169(7) 0.0447(5) Uani 1 1 d D . . . .
C2 C 0.21511(16) 0.74975(13) 0.41508(7) 0.0440(5) Uani 1 1 d . . . . .
H2 H 0.239259 0.763114 0.389153 0.053 Uiso 1 1 calc R . . . .
C45 C 0.23024(18) 0.83248(12) 0.30150(8) 0.0507(6) Uani 1 1 d . . . . .
H45A H 0.229591 0.863744 0.327328 0.061 Uiso 1 1 calc R . . . .
H45B H 0.203682 0.863480 0.278082 0.061 Uiso 1 1 calc R . . . .
C13 C 0.28271(19) 0.82025(12) 0.70345(8) 0.0515(6) Uani 1 1 d . . . . .
H13A H 0.280709 0.852799 0.678048 0.062 Uiso 1 1 calc R . . . .
H13B H 0.312853 0.849619 0.726619 0.062 Uiso 1 1 calc R . . . .
C16 C 0.5708(2) 0.81907(15) 0.69017(7) 0.0574(7) Uani 1 1 d . . . . .
H16 H 0.604097 0.865160 0.686537 0.069 Uiso 1 1 calc R . . . .
C49 C -0.10607(18) 0.77008(17) 0.30881(7) 0.0562(7) Uani 1 1 d . . . . .
H49 H -0.170059 0.770943 0.308550 0.067 Uiso 1 1 calc R . . . .
C17 C 0.61631(18) 0.74909(15) 0.69610(7) 0.0533(6) Uani 1 1 d . . . . .
H17 H 0.680333 0.748091 0.697039 0.064 Uiso 1 1 calc R . . . .
C3 C 0.19787(18) 0.80608(13) 0.44345(7) 0.0488(6) Uani 1 1 d D . . . .
C12 C 0.1882(2) 0.79761(15) 0.71452(8) 0.0591(7) Uani 1 1 d . . . . .
H12A H 0.191740 0.763620 0.739357 0.071 Uiso 1 1 calc R . . . .
H12B H 0.154378 0.844544 0.721853 0.071 Uiso 1 1 calc R . . . .
C48 C -0.0572(2) 0.83894(16) 0.31367(7) 0.0589(7) Uani 1 1 d . . . . .
H48 H -0.088188 0.886200 0.317198 0.071 Uiso 1 1 calc R . . . .
C44 C 0.32619(19) 0.80926(14) 0.29271(8) 0.0574(7) Uani 1 1 d . . . . .
H44A H 0.325788 0.776257 0.267499 0.069 Uiso 1 1 calc R . . . .
H44B H 0.362230 0.855933 0.287257 0.069 Uiso 1 1 calc R . . . .
C62 C 0.14677(18) 0.23413(14) 0.57639(10) 0.0571(6) Uani 1 1 d D . . . .
H62A H 0.185466 0.253755 0.554404 0.068 Uiso 0.673(5) 1 calc R . P D 1
H62B H 0.177077 0.246330 0.603766 0.068 Uiso 0.673(5) 1 calc R . P D 1
H62C H 0.186572 0.266630 0.594753 0.068 Uiso 0.327(5) 1 calc R . P D 2
H62D H 0.135517 0.186537 0.592395 0.068 Uiso 0.327(5) 1 calc R . P D 2
C11 C 0.08697(18) 0.80989(14) 0.65450(8) 0.0387(8) Uani 0.804(6) 1 d D . P B 1
H11A H 0.127064 0.839835 0.636725 0.046 Uiso 0.804(6) 1 calc R . P B 1
H11B H 0.054440 0.846514 0.672103 0.046 Uiso 0.804(6) 1 calc R . P B 1
C28 C 0.3446(2) 0.23575(16) 0.41452(12) 0.0450(6) Uani 0.797(5) 1 d D U P C 1
H28A H 0.302620 0.264242 0.395190 0.054 Uiso 0.797(5) 1 calc R . P C 1
H28B H 0.358403 0.186003 0.401066 0.054 Uiso 0.797(5) 1 calc R . P C 1
C37 C 0.3246(2) 0.89729(14) 0.56885(9) 0.0702(6) Uani 1 1 d D U . . .
H37A H 0.269133 0.915140 0.553376 0.084 Uiso 0.718(5) 1 calc R . P E 1
H37B H 0.315126 0.905356 0.598907 0.084 Uiso 0.718(5) 1 calc R . P E 1
H37C H 0.284347 0.908974 0.591813 0.084 Uiso 0.282(5) 1 calc R . P E 2
H37D H 0.301966 0.924130 0.543186 0.084 Uiso 0.282(5) 1 calc R . P E 2
C5 C 0.2180(3) 0.89200(15) 0.43873(11) 0.0851(8) Uani 1 1 d D U . . .
H5AA H 0.234900 0.901364 0.409651 0.102 Uiso 0.680(5) 1 calc R . P F 1
H5AB H 0.271123 0.904786 0.457263 0.102 Uiso 0.680(5) 1 calc R . P F 1
H5BC H 0.230407 0.914953 0.466683 0.102 Uiso 0.320(5) 1 calc R . P F 2
H5BD H 0.272583 0.898469 0.422473 0.102 Uiso 0.320(5) 1 calc R . P F 2
C29 C 0.2962(2) 0.21885(19) 0.45444(11) 0.0584(8) Uani 0.797(5) 1 d D U P C 1
H29A H 0.278040 0.268183 0.467146 0.070 Uiso 0.797(5) 1 calc R . P C 1
H29B H 0.338363 0.192479 0.474574 0.070 Uiso 0.797(5) 1 calc R . P C 1
C63 C 0.1390(3) 0.14807(18) 0.57217(11) 0.0510(10) Uani 0.673(5) 1 d D . P D 1
H63A H 0.108565 0.135513 0.544883 0.061 Uiso 0.673(5) 1 calc R . P D 1
H63B H 0.101201 0.128005 0.594365 0.061 Uiso 0.673(5) 1 calc R . P D 1
C39 C 0.4796(4) 0.9341(3) 0.58727(17) 0.0841(12) Uani 0.718(5) 1 d D U P E 1
H39A H 0.494536 0.878492 0.586613 0.101 Uiso 0.718(5) 1 calc R . P E 1
H39B H 0.462431 0.946889 0.615930 0.101 Uiso 0.718(5) 1 calc R . P E 1
C38 C 0.3999(3) 0.9493(2) 0.55720(14) 0.0709(8) Uani 0.718(5) 1 d D U P E 1
H38A H 0.381007 1.003917 0.559008 0.085 Uiso 0.718(5) 1 calc R . P E 1
H38B H 0.416546 0.938705 0.528201 0.085 Uiso 0.718(5) 1 calc R . P E 1
C30 C 0.2115(3) 0.1679(3) 0.44653(16) 0.0814(12) Uani 0.797(5) 1 d D U P C 1
H30A H 0.166188 0.196391 0.429489 0.122 Uiso 0.797(5) 1 calc GR . P C 1
H30B H 0.186495 0.154094 0.473284 0.122 Uiso 0.797(5) 1 calc GR . P C 1
H30C H 0.228124 0.120827 0.431798 0.122 Uiso 0.797(5) 1 calc GR . P C 1
C43 C 0.4259(4) 0.8169(3) 0.34936(15) 0.0396(14) Uani 0.416(5) 1 d D . P A 1
H43A H 0.392157 0.849999 0.368378 0.048 Uiso 0.416(5) 1 calc R . P A 1
H43B H 0.455884 0.850623 0.329307 0.048 Uiso 0.416(5) 1 calc R . P A 1
C64 C 0.2338(4) 0.1069(3) 0.57541(19) 0.0858(17) Uani 0.673(5) 1 d D . P D 1
H64A H 0.268855 0.121925 0.551579 0.129 Uiso 0.673(5) 1 calc GR . P D 1
H64B H 0.225151 0.050871 0.575248 0.129 Uiso 0.673(5) 1 calc GR . P D 1
H64C H 0.266167 0.122304 0.601415 0.129 Uiso 0.673(5) 1 calc GR . P D 1
C6 C 0.1404(4) 0.9484(3) 0.44866(18) 0.0949(13) Uani 0.680(5) 1 d D U P F 1
H6A H 0.113059 0.932250 0.474848 0.114 Uiso 0.680(5) 1 calc R . P F 1
H6B H 0.165297 1.000972 0.452901 0.114 Uiso 0.680(5) 1 calc R . P F 1
C40 C 0.5660(4) 0.9822(3) 0.5769(2) 0.1050(17) Uani 0.718(5) 1 d D U P E 1
H40A H 0.584890 0.968305 0.548958 0.158 Uiso 0.718(5) 1 calc GR . P E 1
H40B H 0.614909 0.970744 0.597534 0.158 Uiso 0.718(5) 1 calc GR . P E 1
H40C H 0.551868 1.037355 0.577624 0.158 Uiso 0.718(5) 1 calc GR . P E 1
C8 C -0.0162(7) 1.0032(5) 0.4160(3) 0.165(3) Uani 0.680(5) 1 d D U P F 1
H8A H -0.065231 0.974457 0.428270 0.247 Uiso 0.680(5) 1 calc R . P F 1
H8B H -0.035017 1.019278 0.387595 0.247 Uiso 0.680(5) 1 calc R . P F 1
H8C H -0.001782 1.048857 0.433027 0.247 Uiso 0.680(5) 1 calc R . P F 1
C7 C 0.0703(5) 0.9498(4) 0.4144(2) 0.121(2) Uani 0.680(5) 1 d D U P F 1
H7A H 0.048406 0.896195 0.410765 0.145 Uiso 0.680(5) 1 calc R . P F 1
H7B H 0.100940 0.963491 0.388672 0.145 Uiso 0.680(5) 1 calc R . P F 1
C43A C 0.4584(3) 0.7521(2) 0.33174(11) 0.0413(11) Uani 0.584(5) 1 d D . P A 2
H43C H 0.489704 0.784202 0.311379 0.050 Uiso 0.584(5) 1 calc R . P A 2
H43D H 0.468514 0.697360 0.324618 0.050 Uiso 0.584(5) 1 calc R . P A 2
C63A C 0.1961(6) 0.2128(5) 0.5459(3) 0.058(2) Uani 0.327(5) 1 d D . P D 2
H63C H 0.220392 0.259905 0.533010 0.070 Uiso 0.327(5) 1 calc R . P D 2
H63D H 0.156128 0.187417 0.524450 0.070 Uiso 0.327(5) 1 calc R . P D 2
C64A C 0.2778(7) 0.1569(6) 0.5566(4) 0.082(3) Uani 0.327(5) 1 d D . P D 2
H64D H 0.313075 0.149926 0.531774 0.123 Uiso 0.327(5) 1 calc GR . P D 2
H64E H 0.254807 0.106833 0.565468 0.123 Uiso 0.327(5) 1 calc GR . P D 2
H64F H 0.316278 0.179173 0.579158 0.123 Uiso 0.327(5) 1 calc GR . P D 2
C28A C 0.3352(10) 0.2479(9) 0.4298(6) 0.069(4) Uani 0.203(5) 1 d D U P C 2
H28C H 0.331778 0.245583 0.460571 0.082 Uiso 0.203(5) 1 calc R . P C 2
H28D H 0.289276 0.285589 0.419529 0.082 Uiso 0.203(5) 1 calc R . P C 2
C29A C 0.3087(14) 0.1727(11) 0.4133(8) 0.150(5) Uani 0.203(5) 1 d D U P C 2
H29C H 0.359974 0.137678 0.420176 0.180 Uiso 0.203(5) 1 calc R . P C 2
H29D H 0.305370 0.178138 0.382558 0.180 Uiso 0.203(5) 1 calc R . P C 2
C30A C 0.2263(12) 0.1302(10) 0.4241(7) 0.102(6) Uani 0.203(5) 1 d D U P C 2
H30D H 0.224105 0.080626 0.409509 0.153 Uiso 0.203(5) 1 calc GR . P C 2
H30E H 0.172880 0.160717 0.415739 0.153 Uiso 0.203(5) 1 calc GR . P C 2
H30F H 0.227444 0.121323 0.454350 0.153 Uiso 0.203(5) 1 calc GR . P C 2
C38A C 0.4261(7) 0.9205(6) 0.5810(5) 0.093(3) Uani 0.282(5) 1 d D U P E 2
H38C H 0.442337 0.887374 0.605323 0.112 Uiso 0.282(5) 1 calc R . P E 2
H38D H 0.460417 0.899524 0.557758 0.112 Uiso 0.282(5) 1 calc R . P E 2
C39A C 0.4743(7) 0.9987(5) 0.5917(3) 0.073(2) Uani 0.282(5) 1 d D U P E 2
H39C H 0.465622 1.030279 0.566093 0.088 Uiso 0.282(5) 1 calc R . P E 2
H39D H 0.436939 1.023183 0.612769 0.088 Uiso 0.282(5) 1 calc R . P E 2
C40A C 0.5729(8) 1.0138(7) 0.6073(4) 0.086(3) Uani 0.282(5) 1 d D U P E 2
H40D H 0.613651 1.000846 0.585122 0.130 Uiso 0.282(5) 1 calc GR . P E 2
H40E H 0.587473 0.981787 0.631864 0.130 Uiso 0.282(5) 1 calc GR . P E 2
H40F H 0.580139 1.068329 0.614709 0.130 Uiso 0.282(5) 1 calc GR . P E 2
C11A C 0.0522(8) 0.7458(7) 0.6701(3) 0.050(4) Uani 0.196(6) 1 d D . P B 2
H11C H 0.016304 0.776797 0.689307 0.060 Uiso 0.196(6) 1 calc R . P B 2
H11D H 0.038886 0.690866 0.675667 0.060 Uiso 0.196(6) 1 calc R . P B 2
C6A C 0.1397(7) 0.9341(6) 0.4169(3) 0.102(2) Uani 0.320(5) 1 d D U P F 2
H6AA H 0.161131 0.979422 0.401433 0.122 Uiso 0.320(5) 1 calc R . P F 2
H6AB H 0.106163 0.899478 0.397085 0.122 Uiso 0.320(5) 1 calc R . P F 2
C7A C 0.0809(8) 0.9587(6) 0.4518(3) 0.0901(19) Uani 0.320(5) 1 d D U P F 2
H7AA H 0.118814 0.979739 0.475357 0.108 Uiso 0.320(5) 1 calc R . P F 2
H7AB H 0.047133 0.913816 0.462046 0.108 Uiso 0.320(5) 1 calc R . P F 2
C8A C 0.0150(8) 1.0204(5) 0.4351(4) 0.093(2) Uani 0.320(5) 1 d D U P F 2
H8AA H 0.016106 1.064436 0.454277 0.140 Uiso 0.320(5) 1 calc R . P F 2
H8AB H -0.046106 0.998829 0.432808 0.140 Uiso 0.320(5) 1 calc R . P F 2
H8AC H 0.032638 1.037472 0.407520 0.140 Uiso 0.320(5) 1 calc R . P F 2

loop_
_atom_site_aniso_label
_atom_site_aniso_U_11
_atom_site_aniso_U_22
_atom_site_aniso_U_33
_atom_site_aniso_U_23
_atom_site_aniso_U_13
_atom_site_aniso_U_12
K2 0.0375(2) 0.0330(2) 0.0309(2) -0.00387(15) 0.00331(17) 0.00326(17)
K1 0.0385(3) 0.0364(2) 0.0309(2) 0.00445(16) 0.00362(17) -0.00135(17)
P1 0.0346(3) 0.0474(3) 0.0377(3) 0.0054(2) 0.0099(2) 0.0051(2)
P2 0.0354(3) 0.0467(3) 0.0367(3) -0.0042(2) 0.0079(2) -0.0022(2)
O12 0.0305(7) 0.0326(7) 0.0323(7) -0.0037(5) 0.0007(5) 0.0020(5)
O4 0.0357(8) 0.0382(7) 0.0325(7) 0.0009(5) 0.0020(6) -0.0021(6)
F6 0.0478(8) 0.0701(9) 0.0501(8) 0.0135(6) 0.0129(6) 0.0267(7)
F9 0.0474(8) 0.0706(9) 0.0555(8) -0.0157(7) 0.0131(6) -0.0231(7)
O5 0.0453(9) 0.0374(7) 0.0349(7) 0.0013(6) 0.0088(6) -0.0028(6)
O14 0.0521(10) 0.0302(7) 0.0406(8) -0.0066(6) -0.0041(7) -0.0017(6)
O13 0.0354(8) 0.0325(7) 0.0404(8) -0.0009(5) -0.0038(6) -0.0058(6)
O3 0.0365(8) 0.0375(7) 0.0403(8) 0.0005(6) -0.0044(6) 0.0052(6)
O11 0.0496(9) 0.0339(7) 0.0331(7) -0.0001(5) 0.0093(6) -0.0002(6)
O10 0.0458(9) 0.0367(7) 0.0338(7) -0.0023(6) 0.0086(6) 0.0013(6)
O2 0.0487(9) 0.0320(7) 0.0433(8) 0.0051(6) -0.0053(7) 0.0037(6)
O16 0.0497(9) 0.0444(8) 0.0323(7) 0.0007(6) 0.0099(6) -0.0017(7)
O9 0.0699(11) 0.0290(7) 0.0358(8) -0.0010(6) 0.0066(7) 0.0002(7)
O7 0.0705(11) 0.0353(8) 0.0371(8) -0.0041(6) 0.0073(7) -0.0046(7)
F3 0.0623(10) 0.0796(11) 0.0682(10) 0.0007(8) 0.0332(8) 0.0206(8)
N8 0.0283(9) 0.0321(8) 0.0298(8) 0.0016(6) 0.0021(6) -0.0003(6)
O6 0.0811(13) 0.0309(7) 0.0430(9) 0.0007(6) 0.0119(8) -0.0085(7)
F11 0.0682(11) 0.0885(12) 0.0719(11) -0.0407(9) 0.0184(8) 0.0012(9)
F8 0.0666(10) 0.0781(11) 0.0799(11) -0.0417(9) 0.0262(8) -0.0268(8)
N2 0.0293(9) 0.0312(8) 0.0306(8) -0.0023(6) 0.0018(6) -0.0001(6)
N3 0.0401(10) 0.0269(7) 0.0277(8) -0.0014(6) 0.0006(7) 0.0016(7)
O8 0.0829(13) 0.0315(8) 0.0483(9) 0.0001(6) 0.0123(8) 0.0072(8)
N15 0.0317(9) 0.0331(8) 0.0284(8) 0.0017(6) 0.0011(6) -0.0031(6)
N12 0.0352(9) 0.0286(8) 0.0275(8) -0.0001(6) 0.0004(6) 0.0010(6)
F10 0.0666(11) 0.0940(12) 0.0657(10) -0.0004(8) 0.0304(8) -0.0261(9)
N6 0.0375(9) 0.0312(8) 0.0293(8) 0.0003(6) 0.0004(7) -0.0031(7)
O15 0.0589(11) 0.0401(8) 0.0599(10) -0.0155(7) -0.0127(8) 0.0151(7)
O1 0.0522(11) 0.0472(9) 0.0707(11) 0.0224(8) -0.0146(9) -0.0108(8)
N14 0.0446(10) 0.0278(8) 0.0320(8) -0.0009(6) 0.0031(7) -0.0018(7)
N7 0.0390(10) 0.0306(8) 0.0329(9) -0.0011(6) 0.0018(7) -0.0021(7)
N10 0.0495(11) 0.0261(8) 0.0293(8) 0.0012(6) 0.0035(7) -0.0004(7)
N1 0.0396(10) 0.0286(8) 0.0324(8) -0.0017(6) 0.0015(7) -0.0001(7)
F7 0.0625(11) 0.0836(12) 0.0940(13) 0.0244(10) -0.0236(9) -0.0027(9)
N0AA 0.0462(10) 0.0301(8) 0.0287(8) -0.0003(6) 0.0011(7) -0.0020(7)
N9 0.0495(11) 0.0324(8) 0.0331(9) 0.0036(6) 0.0047(8) -0.0035(7)
F1 0.0794(13) 0.1086(14) 0.1054(14) 0.0673(12) 0.0455(11) 0.0280(11)
N13 0.0466(11) 0.0327(8) 0.0366(9) -0.0042(7) 0.0052(8) 0.0045(7)
N5 0.0474(11) 0.0368(9) 0.0301(8) -0.0007(7) 0.0030(7) 0.0012(7)
F4 0.0743(11) 0.0814(11) 0.1120(14) 0.0501(10) 0.0450(10) 0.0339(9)
F12 0.0863(13) 0.0835(12) 0.0918(13) 0.0173(10) -0.0191(10) 0.0187(10)
N11 0.0654(13) 0.0269(8) 0.0341(9) -0.0001(6) 0.0063(8) 0.0006(8)
F5 0.0593(11) 0.1031(14) 0.1238(16) -0.0513(12) -0.0330(11) 0.0200(10)
N4 0.0577(12) 0.0319(9) 0.0376(9) -0.0003(7) 0.0043(8) -0.0090(8)
C25 0.0267(10) 0.0314(9) 0.0291(9) -0.0023(7) -0.0009(7) 0.0001(7)
F2 0.0758(13) 0.1254(17) 0.1121(16) -0.0445(13) -0.0116(11) -0.0096(12)
C57 0.0250(10) 0.0327(9) 0.0305(9) 0.0021(7) -0.0007(7) -0.0007(7)
C01F 0.0335(11) 0.0319(9) 0.0314(10) 0.0011(7) -0.0009(8) -0.0042(8)
C22 0.0390(11) 0.0306(9) 0.0298(10) 0.0007(7) 0.0058(8) 0.0024(8)
C21 0.0357(11) 0.0359(10) 0.0266(9) 0.0009(7) 0.0024(8) 0.0012(8)
C24 0.0372(11) 0.0310(9) 0.0308(10) 0.0004(7) -0.0039(8) -0.0010(8)
C32 0.0265(10) 0.0354(10) 0.0320(10) -0.0022(7) 0.0029(7) -0.0031(7)
C60 0.0279(10) 0.0346(10) 0.0322(10) 0.0021(7) 0.0034(8) 0.0020(7)
C33 0.0333(11) 0.0343(10) 0.0297(10) -0.0024(7) 0.0009(8) 0.0021(8)
C36 0.0392(11) 0.0277(9) 0.0299(9) -0.0011(7) -0.0018(8) 0.0024(8)
C54 0.0450(13) 0.0364(10) 0.0353(11) -0.0018(8) 0.0048(9) -0.0029(9)
C1 0.0295(10) 0.0434(11) 0.0312(10) 0.0035(8) 0.0013(8) -0.0044(8)
C53 0.0404(12) 0.0431(11) 0.0289(10) -0.0024(8) 0.0027(8) -0.0041(9)
C46 0.0511(14) 0.0440(11) 0.0262(10) 0.0044(8) -0.0030(9) 0.0147(10)
C26 0.0319(11) 0.0357(10) 0.0343(10) -0.0075(7) 0.0020(8) -0.0032(8)
C58 0.0294(10) 0.0349(10) 0.0362(10) 0.0054(8) 0.0007(8) -0.0018(8)
C20 0.0319(11) 0.0369(10) 0.0326(10) -0.0006(7) -0.0018(8) 0.0011(8)
C56 0.0372(11) 0.0367(10) 0.0304(10) -0.0019(7) -0.0012(8) 0.0006(8)
C19 0.0439(12) 0.0379(10) 0.0242(9) -0.0056(7) -0.0010(8) -0.0127(9)
C59 0.0358(11) 0.0363(10) 0.0337(10) 0.0050(8) 0.0054(8) 0.0006(8)
C14 0.0533(14) 0.0391(11) 0.0247(9) -0.0052(7) -0.0027(9) -0.0114(9)
C51 0.0450(13) 0.0446(11) 0.0246(9) 0.0063(8) -0.0018(8) 0.0116(9)
C31 0.0386(12) 0.0381(10) 0.0323(10) -0.0071(8) 0.0069(8) -0.0045(8)
C41 0.0460(13) 0.0320(10) 0.0341(10) 0.0038(8) 0.0018(9) -0.0019(9)
C42 0.0422(13) 0.0427(11) 0.0392(11) 0.0051(8) 0.0075(9) -0.0090(9)
C9 0.0443(13) 0.0352(10) 0.0358(11) -0.0038(8) 0.0018(9) 0.0042(9)
C10 0.0412(12) 0.0428(11) 0.0430(12) -0.0061(9) 0.0101(9) 0.0079(9)
C52 0.0347(11) 0.0442(11) 0.0335(10) 0.0011(8) -0.0021(8) -0.0043(9)
C61 0.0406(12) 0.0331(10) 0.0485(12) 0.0045(8) 0.0006(9) -0.0030(9)
C18 0.0438(13) 0.0548(13) 0.0319(11) -0.0100(9) -0.0003(9) -0.0138(10)
C23 0.0470(13) 0.0361(10) 0.0311(10) 0.0006(8) 0.0017(9) -0.0102(9)
C34 0.0470(13) 0.0369(10) 0.0345(10) -0.0068(8) 0.0041(9) 0.0029(9)
C50 0.0435(13) 0.0634(14) 0.0334(11) 0.0101(10) -0.0001(9) 0.0133(11)
C27 0.0530(9) 0.0337(9) 0.0421(11) -0.0095(8) 0.0018(8) -0.0004(7)
C15 0.0782(18) 0.0385(11) 0.0319(11) -0.0035(8) -0.0031(11) -0.0191(11)
C55 0.0532(14) 0.0439(12) 0.0339(11) -0.0015(8) 0.0049(10) 0.0112(10)
C47 0.0738(18) 0.0436(12) 0.0330(11) 0.0024(9) -0.0038(11) 0.0186(11)
C35 0.0615(15) 0.0329(10) 0.0399(12) -0.0060(8) 0.0036(10) 0.0028(10)
C2 0.0483(14) 0.0468(12) 0.0373(11) 0.0086(9) 0.0054(10) -0.0110(10)
C45 0.0696(17) 0.0331(11) 0.0479(13) 0.0122(9) -0.0137(11) -0.0018(10)
C13 0.0769(18) 0.0314(11) 0.0448(13) -0.0145(9) -0.0141(12) 0.0049(11)
C16 0.0786(19) 0.0597(15) 0.0340(12) -0.0078(10) 0.0043(11) -0.0396(14)
C49 0.0507(15) 0.0803(19) 0.0377(12) 0.0114(11) 0.0028(11) 0.0282(13)
C17 0.0537(15) 0.0661(16) 0.0399(12) -0.0119(11) 0.0017(10) -0.0277(12)
C3 0.0621(16) 0.0397(12) 0.0447(13) 0.0072(9) 0.0030(11) -0.0138(11)
C12 0.0749(19) 0.0484(13) 0.0532(15) -0.0255(11) -0.0039(13) 0.0196(13)
C48 0.0752(19) 0.0659(16) 0.0356(12) 0.0041(11) 0.0029(12) 0.0379(15)
C44 0.0693(18) 0.0425(12) 0.0600(15) 0.0263(11) -0.0017(13) -0.0115(12)
C62 0.0526(16) 0.0383(12) 0.0793(18) -0.0033(11) -0.0081(13) 0.0028(10)
C11 0.0417(16) 0.0331(13) 0.0419(15) -0.0071(10) 0.0071(11) 0.0095(11)
C28 0.0499(10) 0.0266(11) 0.0583(13) -0.0078(9) -0.0002(8) 0.0041(8)
C37 0.1143(16) 0.0352(11) 0.0623(15) -0.0101(10) 0.0172(12) 0.0005(10)
C5 0.137(2) 0.0373(12) 0.0824(18) 0.0123(12) 0.0161(16) -0.0192(12)
C29 0.0621(13) 0.0485(15) 0.0649(14) -0.0104(10) 0.0070(10) -0.0142(11)
C63 0.070(3) 0.0357(17) 0.047(2) -0.0001(13) 0.0036(17) 0.0051(16)
C39 0.1106(17) 0.047(2) 0.095(2) 0.0148(16) 0.0103(16) 0.0019(13)
C38 0.1070(17) 0.0265(13) 0.080(2) -0.0016(12) 0.0180(13) 0.0105(11)
C30 0.0731(15) 0.076(2) 0.095(2) -0.0126(17) 0.0095(15) -0.0326(16)
C43 0.050(3) 0.030(2) 0.039(3) 0.0059(19) 0.011(2) -0.007(2)
C64 0.098(4) 0.057(3) 0.101(4) 0.003(3) -0.001(3) 0.035(3)
C6 0.152(3) 0.0488(18) 0.086(2) 0.0205(17) 0.0255(17) -0.0061(16)
C40 0.1136(19) 0.066(3) 0.136(5) 0.032(3) 0.004(2) -0.0072(18)
C8 0.206(3) 0.152(6) 0.134(5) -0.054(5) -0.013(4) 0.083(4)
C7 0.172(3) 0.089(4) 0.102(3) -0.019(3) 0.008(2) 0.037(2)
C43A 0.040(2) 0.047(2) 0.037(2) 0.0063(15) 0.0113(16) -0.0052(16)
C63A 0.060(5) 0.048(4) 0.067(5) 0.002(4) 0.002(4) 0.006(4)
C64A 0.073(7) 0.069(6) 0.106(8) 0.008(6) 0.004(6) 0.026(5)
C28A 0.0666(19) 0.069(3) 0.072(9) -0.036(5) 0.018(4) -0.023(2)
C29A 0.131(4) 0.119(4) 0.210(12) -0.120(6) 0.120(6) -0.082(4)
C30A 0.091(5) 0.092(5) 0.129(14) -0.062(7) 0.059(7) -0.048(5)
C38A 0.1213(19) 0.049(3) 0.108(9) 0.009(4) 0.000(2) -0.0090(16)
C39A 0.102(3) 0.049(3) 0.071(6) 0.001(3) 0.030(3) -0.0057(19)
C40A 0.105(3) 0.059(4) 0.097(8) -0.002(5) 0.023(4) -0.007(2)
C11A 0.066(9) 0.050(7) 0.035(6) -0.001(5) 0.016(6) 0.013(6)
C6A 0.156(3) 0.064(5) 0.086(3) 0.002(2) 0.0081(19) 0.004(3)
C7A 0.137(3) 0.045(4) 0.088(3) -0.005(3) 0.004(3) -0.015(3)
C8A 0.134(4) 0.043(3) 0.103(4) 0.001(4) 0.007(4) -0.017(3)

loop_
_atom_type_symbol
_atom_type_description
_atom_type_scat_dispersion_real
_atom_type_scat_dispersion_imag
_atom_type_scat_source
C C 0.0033 0.0016 'International Tables Vol C Tables 4.2.6.8 and 6.1.1.4'
H H 0.0000 0.0000 'International Tables Vol C Tables 4.2.6.8 and 6.1.1.4'
F F 0.0171 0.0103 'International Tables Vol C Tables 4.2.6.8 and 6.1.1.4'
K K 0.2009 0.2494 'International Tables Vol C Tables 4.2.6.8 and 6.1.1.4'
N N 0.0061 0.0033 'International Tables Vol C Tables 4.2.6.8 and 6.1.1.4'
O O 0.0106 0.0060 'International Tables Vol C Tables 4.2.6.8 and 6.1.1.4'
P P 0.1023 0.0942 'International Tables Vol C Tables 4.2.6.8 and 6.1.1.4'

loop_
_geom_angle_atom_site_label_1
_geom_angle_atom_site_label_2
_geom_angle_atom_site_label_3
_geom_angle
_geom_angle_site_symmetry_1
_geom_angle_site_symmetry_3
_geom_angle_publ_flag
O12 K2 O14 111.87(4) . . ?
O12 K2 O13 59.05(4) . . ?
O12 K2 O10 99.62(4) . . ?
O12 K2 F8 69.45(4) . . ?
O12 K2 O15 169.92(5) . . ?
O12 K2 F7 109.96(4) . . ?
F9 K2 O12 86.07(4) . . ?
F9 K2 O14 76.93(4) . . ?
F9 K2 O13 73.44(4) . . ?
F9 K2 O10 133.21(4) . . ?
F9 K2 F8 45.06(4) . . ?
F9 K2 O15 87.04(5) . . ?
F9 K2 F7 42.65(4) . . ?
O14 K2 O13 52.84(4) . . ?
O14 K2 O10 138.59(4) . . ?
O14 K2 F8 121.96(4) . . ?
O14 K2 F7 100.01(5) . . ?
O13 K2 O10 147.62(4) . . ?
O13 K2 F8 99.95(5) . . ?
O13 K2 F7 115.97(4) . . ?
O11 K2 O12 83.63(4) . . ?
O11 K2 F9 153.56(5) . . ?
O11 K2 O14 84.44(4) . . ?
O11 K2 O13 80.38(4) . . ?
O11 K2 O10 72.71(4) . . ?
O11 K2 F8 147.41(4) . . ?
O11 K2 O15 99.48(5) . . ?
O11 K2 F7 162.36(5) . . ?
O10 K2 F8 93.46(4) . . ?
O10 K2 F7 93.41(4) . . ?
F8 K2 F7 41.11(4) . . ?
O15 K2 O14 59.25(5) . . ?
O15 K2 O13 111.81(5) . . ?
O15 K2 O10 90.46(4) . . ?
O15 K2 F8 110.24(5) . . ?
O15 K2 F7 69.13(5) . . ?
O4 K1 O5 102.00(4) . . ?
O4 K1 O3 59.81(4) . . ?
O4 K1 O2 113.26(4) . . ?
O4 K1 F4 70.05(5) . . ?
O4 K1 F5 110.63(4) . . ?
F6 K1 O4 88.17(4) . . ?
F6 K1 O5 133.69(4) . . ?
F6 K1 O3 75.24(4) . . ?
F6 K1 O2 75.56(4) . . ?
F6 K1 F4 45.11(4) . . ?
F6 K1 F5 42.65(4) . . ?
O5 K1 F4 96.01(5) . . ?
O5 K1 F5 92.53(4) . . ?
O3 K1 O5 148.06(4) . . ?
O3 K1 O2 53.45(4) . . ?
O3 K1 F4 100.83(5) . . ?
O3 K1 F5 117.84(4) . . ?
O2 K1 O5 135.45(4) . . ?
O2 K1 F4 120.63(4) . . ?
O2 K1 F5 99.28(5) . . ?
O16 K1 O4 81.75(4) . . ?
O16 K1 F6 154.69(5) . . ?
O16 K1 O5 71.39(4) . . ?
O16 K1 O3 79.64(5) . . ?
O16 K1 O2 87.16(4) . . ?
O16 K1 F4 146.16(5) . . ?
O16 K1 F5 161.83(5) . . ?
F4 K1 F5 40.91(5) . . ?
F6 P1 F4 88.73(8) . . ?
F3 P1 F6 177.75(9) . . ?
F3 P1 F4 89.35(9) . . ?
F1 P1 F6 90.48(9) . . ?
F1 P1 F3 91.48(9) . . ?
F1 P1 F4 178.25(12) . . ?
F1 P1 F5 93.32(13) . . ?
F1 P1 F2 90.56(13) . . ?
F5 P1 F6 89.75(9) . . ?
F5 P1 F3 89.03(10) . . ?
F5 P1 F4 88.24(13) . . ?
F5 P1 F2 176.03(14) . . ?
F2 P1 F6 89.34(10) . . ?
F2 P1 F3 91.75(11) . . ?
F2 P1 F4 87.87(13) . . ?
F9 P2 F8 88.64(8) . . ?
F11 P2 F9 90.51(8) . . ?
F11 P2 F8 179.14(10) . . ?
F11 P2 F10 91.51(9) . . ?
F11 P2 F7 91.96(11) . . ?
F11 P2 F12 90.91(11) . . ?
F10 P2 F9 177.63(9) . . ?
F10 P2 F8 89.34(9) . . ?
F7 P2 F9 89.67(9) . . ?
F7 P2 F8 88.14(11) . . ?
F7 P2 F10 89.03(10) . . ?
F7 P2 F12 177.11(12) . . ?
F12 P2 F9 89.87(10) . . ?
F12 P2 F8 88.99(11) . . ?
F12 P2 F10 91.33(11) . . ?
C22 O12 K2 140.63(11) . . ?
C22 O12 C21 112.51(14) . . ?
C21 O12 K2 103.92(10) . . ?
C54 O4 K1 143.17(11) . . ?
C54 O4 C53 111.59(15) . . ?
C53 O4 K1 101.53(10) . . ?
P1 F6 K1 110.82(6) . . ?
P2 F9 K2 110.29(7) . . ?
C32 O5 K1 127.96(12) . . ?
C14 O14 K2 124.84(11) . . ?
C14 O14 C13 117.59(17) . . ?
C13 O14 K2 117.37(13) . . ?
C20 O13 K2 117.17(10) . . ?
C19 O13 K2 125.07(12) . . ?
C19 O13 C20 117.02(16) . . ?
C51 O3 K1 125.65(12) . . ?
C51 O3 C52 116.88(16) . . ?
C52 O3 K1 117.13(11) . . ?
C33 O11 K2 134.96(12) . . ?
C60 O10 K2 132.28(13) . . ?
C46 O2 K1 123.90(12) . . ?
C46 O2 C45 117.47(17) . . ?
C45 O2 K1 118.21(13) . . ?
C1 O16 K1 131.78(13) . . ?
C57 N8 C60 118.26(16) . . ?
P2 F8 K2 99.79(8) . . ?
C25 N2 C32 118.39(16) . . ?
C25 N3 C24 124.44(15) . . ?
C01F N15 C1 118.16(16) . . ?
C36 N12 C33 118.11(16) . . ?
C57 N6 C56 124.26(16) . . ?
C12 O15 K2 104.08(13) . . ?
C11 O15 K2 141.12(13) . . ?
C11 O15 C12 111.99(18) . . ?
C11A O15 K2 105.6(5) . . ?
C11A O15 C12 134.5(5) . . ?
C43 O1 C44 107.9(2) . . ?
C43A O1 C44 122.4(2) . . ?
C01F N14 C9 124.69(16) . . ?
C57 N7 C58 121.32(17) . . ?
C36 N10 C41 124.79(16) . . ?
C25 N1 C26 121.27(17) . . ?
P2 F7 K2 91.95(8) . . ?
C24 N0AA C23 119.59(16) . . ?
C41 N9 C42 120.73(17) . . ?
C9 N13 C10 119.94(17) . . ?
C56 N5 C55 119.59(17) . . ?
P1 F4 K1 99.15(8) . . ?
C36 N11 C35 120.89(17) . . ?
P1 F5 K1 91.87(9) . . ?
C01F N4 C3 120.73(18) . . ?
N2 C25 N3 118.51(16) . . ?
N2 C25 N1 123.51(17) . . ?
N1 C25 N3 117.98(16) . . ?
N8 C57 N6 118.53(16) . . ?
N8 C57 N7 123.67(17) . . ?
N7 C57 N6 117.79(17) . . ?
N15 C01F N14 118.56(16) . . ?
N15 C01F N4 123.45(18) . . ?
N4 C01F N14 117.98(17) . . ?
O12 C22 C23 108.75(16) . . ?
O12 C21 C20 111.83(15) . . ?
O9 C24 N3 121.37(17) . . ?
O9 C24 N0AA 123.78(18) . . ?
N0AA C24 N3 114.85(16) . . ?
O5 C32 N2 120.01(17) . . ?
O5 C32 C31 121.48(17) . . ?
N2 C32 C31 118.51(17) . . ?
O10 C60 N8 119.79(17) . . ?
O10 C60 C59 121.81(17) . . ?
N8 C60 C59 118.39(17) . . ?
O11 C33 N12 118.99(16) . . ?
O11 C33 C34 122.00(17) . . ?
N12 C33 C34 119.01(17) . . ?
N12 C36 N10 118.61(16) . . ?
N12 C36 N11 123.53(17) . . ?
N11 C36 N10 117.86(17) . . ?
O4 C54 C55 108.84(18) . . ?
O16 C1 N15 119.01(17) . . ?
O16 C1 C2 121.87(18) . . ?
N15 C1 C2 119.12(18) . . ?
O4 C53 C52 111.90(16) . . ?
O2 C46 C51 115.69(18) . . ?
O2 C46 C47 124.6(2) . . ?
C47 C46 C51 119.7(2) . . ?
N1 C26 C27 117.24(18) . . ?
C31 C26 N1 117.70(17) . . ?
C31 C26 C27 125.06(18) . . ?
N7 C58 C61 116.16(18) . . ?
C59 C58 N7 117.71(17) . . ?
C59 C58 C61 126.06(18) . . ?
O13 C20 C21 106.71(16) . . ?
O7 C56 N6 121.58(18) . . ?
O7 C56 N5 123.63(18) . . ?
N5 C56 N6 114.79(17) . . ?
O13 C19 C14 115.43(19) . . ?
O13 C19 C18 124.84(19) . . ?
C18 C19 C14 119.73(19) . . ?
C58 C59 C60 120.47(18) . . ?
O14 C14 C19 115.37(17) . . ?
O14 C14 C15 124.8(2) . . ?
C15 C14 C19 119.8(2) . . ?
O3 C51 C46 115.47(19) . . ?
O3 C51 C50 124.8(2) . . ?
C50 C51 C46 119.7(2) . . ?
C26 C31 C32 120.45(18) . . ?
O6 C41 N10 121.52(18) . . ?
O6 C41 N9 124.22(18) . . ?
N9 C41 N10 114.26(17) . . ?
N9 C42 C43 111.7(2) . . ?
N9 C42 C43A 111.7(2) . . ?
O8 C9 N14 121.46(19) . . ?
O8 C9 N13 124.24(19) . . ?
N13 C9 N14 114.29(17) . . ?
N13 C10 C11 113.87(19) . . ?
C11A C10 N13 112.7(5) . . ?
O3 C52 C53 106.88(16) . . ?
C58 C61 C62 112.20(18) . . ?
C19 C18 C17 119.8(2) . . ?
N0AA C23 C22 114.24(16) . . ?
C35 C34 C33 120.24(19) . . ?
C51 C50 C49 120.1(2) . . ?
C26 C27 C28 116.6(2) . . ?
C26 C27 C28A 103.6(6) . . ?
C14 C15 C16 119.9(2) . . ?
N5 C55 C54 114.13(17) . . ?
C46 C47 C48 120.1(2) . . ?
N11 C35 C37 115.5(2) . . ?
C34 C35 N11 118.20(18) . . ?
C34 C35 C37 126.3(2) . . ?
C3 C2 C1 120.21(19) . . ?
O2 C45 C44 107.25(18) . . ?
O14 C13 C12 106.74(18) . . ?
C17 C16 C15 120.3(2) . . ?
C48 C49 C50 120.0(2) . . ?
C16 C17 C18 120.5(2) . . ?
N4 C3 C5 115.8(2) . . ?
C2 C3 N4 118.23(19) . . ?
C2 C3 C5 125.9(2) . . ?
O15 C12 C13 112.3(2) . . ?
C49 C48 C47 120.4(2) . . ?
O1 C44 C45 110.4(2) . . ?
C63 C62 C61 114.0(2) . . ?
C63A C62 C61 127.3(4) . . ?
O15 C11 C10 109.03(19) . . ?
C29 C28 C27 116.1(3) . . ?
C35 C37 C38A 102.1(5) . . ?
C38 C37 C35 119.7(3) . . ?
C3 C5 C6 116.3(3) . . ?
C6A C5 C3 111.5(6) . . ?
C28 C29 C30 112.5(3) . . ?
C62 C63 C64 112.3(3) . . ?
C38 C39 C40 113.1(4) . . ?
C37 C38 C39 107.8(4) . . ?
O1 C43 C42 109.4(3) . . ?
C7 C6 C5 111.1(5) . . ?
C6 C7 C8 122.0(6) . . ?
O1 C43A C42 113.1(3) . . ?
C62 C63A C64A 117.7(7) . . ?
C29A C28A C27 119.5(11) . . ?
C28A C29A C30A 124.9(13) . . ?
C39A C38A C37 133.8(10) . . ?
C40A C39A C38A 129.4(10) . . ?
O15 C11A C10 118.3(8) . . ?
C7A C6A C5 104.5(8) . . ?
C6A C7A C8A 108.7(9) . . ?

loop_
_geom_bond_atom_site_label_1
_geom_bond_atom_site_label_2
_geom_bond_distance
_geom_bond_site_symmetry_2
_geom_bond_publ_flag
K2 O12 2.7979(13) . ?
K2 F9 2.7865(15) . ?
K2 O14 2.8879(15) . ?
K2 O13 2.8992(15) . ?
K2 O11 2.6859(14) . ?
K2 O10 2.9902(15) . ?
K2 F8 3.0274(18) . ?
K2 O15 2.8069(15) . ?
K2 F7 3.251(2) . ?
K1 O4 2.8154(14) . ?
K1 F6 2.7633(14) . ?
K1 O5 2.9833(15) . ?
K1 O3 2.8537(15) . ?
K1 O2 2.8927(14) . ?
K1 O16 2.6601(14) . ?
K1 F4 3.036(2) . ?
K1 F5 3.249(2) . ?
P1 F6 1.5993(13) . ?
P1 F3 1.5862(15) . ?
P1 F1 1.5506(16) . ?
P1 F4 1.6025(16) . ?
P1 F5 1.5650(18) . ?
P1 F2 1.5769(19) . ?
P2 F9 1.5973(14) . ?
P2 F11 1.5641(15) . ?
P2 F8 1.6071(15) . ?
P2 F10 1.5876(15) . ?
P2 F7 1.5763(17) . ?
P2 F12 1.5806(17) . ?
O12 C22 1.419(2) . ?
O12 C21 1.432(2) . ?
O4 C54 1.427(2) . ?
O4 C53 1.431(2) . ?
O5 C32 1.247(2) . ?
O14 C14 1.375(3) . ?
O14 C13 1.430(3) . ?
O13 C20 1.433(2) . ?
O13 C19 1.367(2) . ?
O3 C51 1.372(2) . ?
O3 C52 1.436(2) . ?
O11 C33 1.247(2) . ?
O10 C60 1.246(2) . ?
O2 C46 1.374(3) . ?
O2 C45 1.430(3) . ?
O16 C1 1.246(2) . ?
O9 C24 1.237(2) . ?
O7 C56 1.238(2) . ?
N8 C57 1.314(2) . ?
N8 C60 1.384(2) . ?
O6 C41 1.237(2) . ?
N2 C25 1.314(2) . ?
N2 C32 1.380(2) . ?
N3 C25 1.371(2) . ?
N3 C24 1.406(2) . ?
O8 C9 1.231(2) . ?
N15 C01F 1.316(2) . ?
N15 C1 1.379(2) . ?
N12 C33 1.382(2) . ?
N12 C36 1.315(2) . ?
N6 C57 1.374(2) . ?
N6 C56 1.403(2) . ?
O15 C12 1.427(3) . ?
O15 C11 1.402(3) . ?
O15 C11A 1.310(11) . ?
O1 C44 1.425(3) . ?
O1 C43 1.351(5) . ?
O1 C43A 1.351(4) . ?
N14 C01F 1.363(2) . ?
N14 C9 1.403(2) . ?
N7 C57 1.344(2) . ?
N7 C58 1.373(2) . ?
N10 C36 1.364(2) . ?
N10 C41 1.402(2) . ?
N1 C25 1.346(2) . ?
N1 C26 1.372(2) . ?
N0AA C24 1.330(2) . ?
N0AA C23 1.462(2) . ?
N9 C41 1.324(3) . ?
N9 C42 1.460(2) . ?
N13 C9 1.326(3) . ?
N13 C10 1.458(2) . ?
N5 C56 1.330(3) . ?
N5 C55 1.464(2) . ?
N11 C36 1.358(2) . ?
N11 C35 1.371(3) . ?
N4 C01F 1.353(2) . ?
N4 C3 1.376(3) . ?
C22 C23 1.509(3) . ?
C21 C20 1.492(3) . ?
C32 C31 1.442(3) . ?
C60 C59 1.445(3) . ?
C33 C34 1.442(3) . ?
C54 C55 1.497(3) . ?
C1 C2 1.438(3) . ?
C53 C52 1.493(3) . ?
C46 C51 1.399(3) . ?
C46 C47 1.384(3) . ?
C26 C31 1.346(3) . ?
C26 C27 1.502(3) . ?
C58 C59 1.345(3) . ?
C58 C61 1.494(3) . ?
C19 C14 1.398(3) . ?
C19 C18 1.387(3) . ?
C14 C15 1.387(3) . ?
C51 C50 1.386(3) . ?
C42 C43 1.559(5) . ?
C42 C43A 1.498(4) . ?
C10 C11 1.508(3) . ?
C10 C11A 1.450(10) . ?
C61 C62 1.538(3) . ?
C18 C17 1.390(3) . ?
C34 C35 1.343(3) . ?
C50 C49 1.390(3) . ?
C27 C28 1.522(4) . ?
C27 C28A 1.591(12) . ?
C15 C16 1.389(4) . ?
C47 C48 1.388(4) . ?
C35 C37 1.510(3) . ?
C2 C3 1.339(3) . ?
C45 C44 1.488(4) . ?
C13 C12 1.484(4) . ?
C16 C17 1.369(4) . ?
C49 C48 1.374(4) . ?
C3 C5 1.497(3) . ?
C62 C63 1.472(4) . ?
C62 C63A 1.276(8) . ?
C28 C29 1.494(5) . ?
C37 C38 1.467(5) . ?
C37 C38A 1.558(7) . ?
C5 C6 1.523(6) . ?
C5 C6A 1.485(7) . ?
C29 C30 1.516(5) . ?
C63 C64 1.543(5) . ?
C39 C38 1.482(7) . ?
C39 C40 1.546(7) . ?
C6 C7 1.446(8) . ?
C8 C7 1.554(8) . ?
C63A C64A 1.545(10) . ?
C28A C29A 1.425(14) . ?
C29A C30A 1.452(14) . ?
C38A C39A 1.531(7) . ?
C39A C40A 1.515(13) . ?
C6A C7A 1.482(7) . ?
C7A C8A 1.498(8) . ?
